data_7155032
loop_
_publ_author_name
'Zhao, Yi-Shuang'
'Liu, Jian-Kang'
'He, Zhi-Tao'
'Tao, Jing-Chao'
'Tian, Ping'
'Lin, Guo-Qiang'

_publ_section_title
;
 Two phenyls are better than one or three: synthesis and application of
 terminal olefin-oxazoline (TOlefOx) ligands.
;
_journal_issue 15
_journal_name_full 'Organic &amp; biomolecular chemistry'
_journal_page_first 3686
_journal_page_last 3689
_journal_paper_doi 10.1039/c6ob00460a
_journal_volume 14
_journal_year 2016
_chemical_absolute_configuration ad
_chemical_formula_sum 'C31 H32 N O3 Rh'
_chemical_formula_weight 569.48
_chemical_name_systematic
; 
 ? 
;
_space_group_crystal_system orthorhombic
_space_group_IT_number 19
_space_group_name_Hall 'P 2ac 2ab'
_space_group_name_H-M_alt 'P 21 21 21'
_symmetry_space_group_name_Hall 'P 2ac 2ab'
_symmetry_space_group_name_H-M 'P 21 21 21'
_atom_sites_solution_hydrogens geom
_audit_creation_method SHELXL-2013
_audit_update_record
;
2016-01-21 deposited with the CCDC.
2016-03-17 downloaded from the CCDC.
;
_cell_angle_alpha 90
_cell_angle_beta 90
_cell_angle_gamma 90
_cell_formula_units_Z 4
_cell_length_a 9.7915(7)
_cell_length_b 10.0496(6)
_cell_length_c 33.148(2)
_cell_measurement_reflns_used 4696
_cell_measurement_temperature 293(2)
_cell_measurement_theta_max 42.360
_cell_measurement_theta_min 4.739
_cell_volume 3261.8(4)
_computing_cell_refinement 'Bruker SMART'
_computing_data_collection 'Bruker SMART'
_computing_data_reduction 'Bruker SHELXTL'
_computing_molecular_graphics 'Bruker SHELXTL'
_computing_publication_material 'Bruker SHELXTL'
_computing_structure_refinement 'SHELXL-2013 (Sheldrick, 2013)'
_computing_structure_solution 'Bruker SHELXTL'
_diffrn_ambient_temperature 293(2)
_diffrn_measured_fraction_theta_full 1.000
_diffrn_measured_fraction_theta_max 1.000
_diffrn_measurement_device_type 'CCD area detector'
_diffrn_measurement_method 'phi and omega scans'
_diffrn_radiation_type MoK\a
_diffrn_radiation_wavelength 0.71073
_diffrn_reflns_av_R_equivalents 0.0428
_diffrn_reflns_av_unetI/netI 0.0466
_diffrn_reflns_Laue_measured_fraction_full 1.000
_diffrn_reflns_Laue_measured_fraction_max 1.000
_diffrn_reflns_limit_h_max 11
_diffrn_reflns_limit_h_min -12
_diffrn_reflns_limit_k_max 12
_diffrn_reflns_limit_k_min -10
_diffrn_reflns_limit_l_max 40
_diffrn_reflns_limit_l_min -40
_diffrn_reflns_number 19903
_diffrn_reflns_point_group_measured_fraction_full 1.000
_diffrn_reflns_point_group_measured_fraction_max 1.000
_diffrn_reflns_theta_full 25.242
_diffrn_reflns_theta_max 25.994
_diffrn_reflns_theta_min 2.118
_exptl_absorpt_coefficient_mu 0.550
_exptl_absorpt_correction_T_max 0.7457
_exptl_absorpt_correction_T_min 0.6123
_exptl_absorpt_correction_type multi-scan
_exptl_absorpt_process_details sadabs
_exptl_crystal_colour yellow
_exptl_crystal_density_diffrn 1.160
_exptl_crystal_description prismatic
_exptl_crystal_F_000 1176
_exptl_crystal_size_max 0.211
_exptl_crystal_size_mid 0.154
_exptl_crystal_size_min 0.086
_platon_squeeze_details
;
;
_refine_diff_density_max 0.516
_refine_diff_density_min -0.401
_refine_diff_density_rms 0.056
_refine_ls_abs_structure_details
; 
 Flack x determined using 2060 quotients [(I+)-(I-)]/[(I+)+(I-)] 
 (Parsons and Flack (2004), Acta Cryst. A60, s61). 
;
_refine_ls_abs_structure_Flack 0.011(18)
_refine_ls_extinction_method none
_refine_ls_goodness_of_fit_ref 1.021
_refine_ls_hydrogen_treatment constr
_refine_ls_matrix_type full
_refine_ls_number_parameters 327
_refine_ls_number_reflns 6411
_refine_ls_number_restraints 0
_refine_ls_restrained_S_all 1.021
_refine_ls_R_factor_all 0.0499
_refine_ls_R_factor_gt 0.0419
_refine_ls_shift/su_max 0.001
_refine_ls_shift/su_mean 0.000
_refine_ls_structure_factor_coef Fsqd
_refine_ls_weighting_details 'w=1/[\s^2^(Fo^2^)+(0.0538P)^2^] where P=(Fo^2^+2Fc^2^)/3'
_refine_ls_weighting_scheme calc
_refine_ls_wR_factor_gt 0.0963
_refine_ls_wR_factor_ref 0.1004
_reflns_Friedel_coverage 0.760
_reflns_Friedel_fraction_full 1.000
_reflns_Friedel_fraction_max 1.000
_reflns_number_gt 5486
_reflns_number_total 6411
_reflns_threshold_expression 'I > 2\s(I)'
_cod_data_source_file c6ob00460a2.cif
_cod_data_source_block cd214540
_cod_depositor_comments 'Adding full bibliography for 7155032--7155033.cif.'
_cod_database_code 7155032
_shelx_space_group_comment
; 
The symmetry employed for this shelxl refinement is uniquely defined 
by the following loop, which should always be used as a source of 
symmetry information in preference to the above space-group names. 
They are only intended as comments. 
;
_shelxl_version_number 2013-4

loop_
_space_group_symop_operation_xyz
'x, y, z'
'-x+1/2, -y, z+1/2'
'-x, y+1/2, -z+1/2'
'x+1/2, -y+1/2, -z'

loop_
_atom_site_label
_atom_site_type_symbol
_atom_site_fract_x
_atom_site_fract_y
_atom_site_fract_z
_atom_site_U_iso_or_equiv
_atom_site_adp_type
_atom_site_occupancy
_atom_site_site_symmetry_order
_atom_site_calc_flag
_atom_site_refinement_flags_posn
_atom_site_refinement_flags_adp
Rh1 Rh 0.38947(4) 0.28557(4) 0.87393(2) 0.05591(15) Uani 1 1 d . .
N1 N 0.5502(4) 0.3553(4) 0.90597(12) 0.0481(9) Uani 1 1 d . .
O1 O 0.7322(3) 0.4626(3) 0.92943(11) 0.0554(9) Uani 1 1 d . .
O2 O 0.2632(4) 0.4348(4) 0.89510(11) 0.0617(9) Uani 1 1 d . .
O3 O 0.2334(5) 0.2012(4) 0.84265(12) 0.0739(11) Uani 1 1 d . .
C1 C 0.6132(5) 0.4641(4) 0.90910(14) 0.0473(10) Uani 1 1 d . .
C2 C 0.7585(5) 0.3218(5) 0.93908(18) 0.0605(14) Uani 1 1 d . .
H2A H 0.7805 0.3112 0.9674 0.073 Uiso 1 1 calc R U
H2B H 0.8336 0.2876 0.9231 0.073 Uiso 1 1 calc R U
C3 C 0.6269(6) 0.2501(5) 0.92883(17) 0.0583(13) Uani 1 1 d . .
C4 C 0.6380(8) 0.1324(6) 0.9009(2) 0.083(2) Uani 1 1 d . .
H4A H 0.7202 0.1418 0.8848 0.100 Uiso 1 1 calc R U
H4B H 0.6477 0.0522 0.9170 0.100 Uiso 1 1 calc R U
C5 C 0.5184(7) 0.1159(5) 0.8732(2) 0.0750(16) Uani 1 1 d . .
H5 H 0.4444 0.0648 0.8815 0.090 Uiso 1 1 calc R U
C6 C 0.5155(7) 0.1745(7) 0.8358(2) 0.082(2) Uani 1 1 d . .
H6A H 0.5889 0.2258 0.8272 0.099 Uiso 1 1 calc R U
H6B H 0.4401 0.1629 0.8191 0.099 Uiso 1 1 calc R U
C7 C 0.5437(6) 0.2102(6) 0.96624(17) 0.0673(15) Uani 1 1 d . .
H7A H 0.4545 0.1804 0.9573 0.081 Uiso 1 1 calc R U
H7B H 0.5885 0.1347 0.9788 0.081 Uiso 1 1 calc R U
C8 C 0.5232(5) 0.3154(5) 0.99796(16) 0.0572(13) Uani 1 1 d . .
C9 C 0.5978(6) 0.3140(6) 1.03377(18) 0.0661(15) Uani 1 1 d . .
H9 H 0.6621 0.2472 1.0377 0.079 Uiso 1 1 calc R U
C10 C 0.5800(7) 0.4065(8) 1.0631(2) 0.082(2) Uani 1 1 d . .
H10 H 0.6318 0.4023 1.0865 0.098 Uiso 1 1 calc R U
C11 C 0.4892(8) 0.5027(8) 1.05838(19) 0.083(2) Uani 1 1 d . .
H11 H 0.4771 0.5655 1.0787 0.099 Uiso 1 1 calc R U
C12 C 0.4111(7) 0.5108(6) 1.02307(19) 0.0734(16) Uani 1 1 d . .
H12 H 0.3480 0.5792 1.0198 0.088 Uiso 1 1 calc R U
C13 C 0.4282(5) 0.4179(6) 0.99351(19) 0.0642(15) Uani 1 1 d . .
H13 H 0.3760 0.4229 0.9701 0.077 Uiso 1 1 calc R U
C14 C 0.5672(5) 0.5973(4) 0.89191(15) 0.0466(11) Uani 1 1 d . .
H14 H 0.4843 0.5787 0.8763 0.056 Uiso 1 1 calc R U
C15 C 0.5254(5) 0.6915(4) 0.92442(15) 0.0492(11) Uani 1 1 d . .
C16 C 0.6085(6) 0.7227(6) 0.95650(16) 0.0672(13) Uani 1 1 d . .
H16 H 0.6945 0.6838 0.9584 0.081 Uiso 1 1 calc R U
C17 C 0.5658(7) 0.8120(6) 0.98648(19) 0.0748(17) Uani 1 1 d . .
H17 H 0.6240 0.8327 1.0077 0.090 Uiso 1 1 calc R U
C18 C 0.4391(8) 0.8689(7) 0.9847(2) 0.0812(19) Uani 1 1 d . .
H18 H 0.4097 0.9260 1.0050 0.097 Uiso 1 1 calc R U
C19 C 0.3585(7) 0.8415(7) 0.9534(2) 0.085(2) Uani 1 1 d . .
H19 H 0.2733 0.8820 0.9517 0.101 Uiso 1 1 calc R U
C20 C 0.3990(6) 0.7528(5) 0.9230(2) 0.0728(16) Uani 1 1 d . .
H20 H 0.3403 0.7350 0.9016 0.087 Uiso 1 1 calc R U
C21 C 0.6718(6) 0.6503(5) 0.86152(14) 0.0531(12) Uani 1 1 d . .
C22 C 0.7163(8) 0.7789(6) 0.86254(19) 0.092(2) Uani 1 1 d . .
H22 H 0.6848 0.8363 0.8825 0.111 Uiso 1 1 calc R U
C23 C 0.8083(12) 0.8241(9) 0.8339(3) 0.140(4) Uani 1 1 d . .
H23 H 0.8402 0.9112 0.8352 0.169 Uiso 1 1 calc R U
C24 C 0.8533(11) 0.7408(9) 0.8034(2) 0.118(3) Uani 1 1 d . .
H24 H 0.9137 0.7715 0.7838 0.141 Uiso 1 1 calc R U
C25 C 0.8089(11) 0.6180(8) 0.8026(2) 0.108(3) Uani 1 1 d . .
H25 H 0.8386 0.5612 0.7823 0.129 Uiso 1 1 calc R U
C26 C 0.7201(8) 0.5712(7) 0.83096(19) 0.081(2) Uani 1 1 d . .
H26 H 0.6915 0.4831 0.8295 0.097 Uiso 1 1 calc R U
C27 C 0.0682(7) 0.5661(8) 0.9019(2) 0.095(2) Uani 1 1 d . .
H27A H 0.0932 0.5764 0.9297 0.143 Uiso 1 1 calc R U
H27B H -0.0288 0.5539 0.8999 0.143 Uiso 1 1 calc R U
H27C H 0.0944 0.6443 0.8871 0.143 Uiso 1 1 calc R U
C28 C 0.1391(5) 0.4482(6) 0.88476(16) 0.0612(14) Uani 1 1 d . .
C29 C 0.0660(6) 0.3646(7) 0.85908(17) 0.0724(17) Uani 1 1 d . .
H29 H -0.0246 0.3872 0.8542 0.087 Uiso 1 1 calc R U
C30 C 0.1146(8) 0.2510(6) 0.84000(17) 0.0730(17) Uani 1 1 d . .
C31 C 0.0187(9) 0.1706(9) 0.8135(2) 0.110(3) Uani 1 1 d . .
H31A H 0.0674 0.1388 0.7903 0.166 Uiso 1 1 calc R U
H31B H -0.0558 0.2259 0.8050 0.166 Uiso 1 1 calc R U
H31C H -0.0161 0.0964 0.8286 0.166 Uiso 1 1 calc R U

loop_
_atom_site_aniso_label
_atom_site_aniso_U_11
_atom_site_aniso_U_22
_atom_site_aniso_U_33
_atom_site_aniso_U_23
_atom_site_aniso_U_13
_atom_site_aniso_U_12
Rh1 0.0542(2) 0.0495(2) 0.0639(2) -0.0043(2) -0.0011(2) -0.01176(19)
N1 0.042(2) 0.043(2) 0.059(2) 0.0012(19) 0.0011(18) -0.0032(19)
O1 0.0373(19) 0.0461(19) 0.083(2) 0.0037(17) -0.0127(17) 0.0046(15)
O2 0.048(2) 0.070(2) 0.067(2) -0.0018(18) -0.0064(17) -0.0071(19)
O3 0.075(3) 0.071(3) 0.076(2) -0.012(2) -0.010(2) -0.022(2)
C1 0.038(2) 0.044(2) 0.060(3) 0.001(2) -0.003(3) -0.001(2)
C2 0.044(3) 0.054(3) 0.083(4) 0.016(3) 0.003(3) 0.009(2)
C3 0.048(3) 0.042(3) 0.085(3) 0.007(2) 0.000(3) 0.005(2)
C4 0.083(5) 0.056(3) 0.111(5) -0.006(3) 0.006(4) 0.014(3)
C5 0.087(4) 0.046(3) 0.092(4) -0.014(4) 0.019(4) -0.002(3)
C6 0.074(4) 0.081(5) 0.092(5) -0.026(4) 0.009(4) 0.003(4)
C7 0.059(3) 0.049(3) 0.094(4) 0.024(3) -0.008(3) -0.004(3)
C8 0.043(3) 0.054(3) 0.075(3) 0.019(3) 0.005(3) -0.003(2)
C9 0.049(3) 0.066(4) 0.083(4) 0.030(3) -0.004(3) 0.001(3)
C10 0.069(5) 0.102(5) 0.074(4) 0.025(4) -0.005(3) -0.020(4)
C11 0.085(5) 0.100(5) 0.063(4) -0.004(4) 0.021(4) -0.024(4)
C12 0.068(4) 0.068(4) 0.084(4) 0.008(3) 0.019(3) 0.002(3)
C13 0.043(3) 0.070(3) 0.079(4) 0.021(3) -0.001(3) 0.001(3)
C14 0.038(3) 0.036(2) 0.066(3) 0.007(2) -0.008(2) -0.0030(19)
C15 0.040(3) 0.038(3) 0.069(3) 0.010(2) 0.004(2) -0.003(2)
C16 0.064(3) 0.064(3) 0.074(3) -0.009(3) -0.002(3) -0.007(3)
C17 0.081(5) 0.063(4) 0.080(4) -0.008(3) 0.014(3) -0.004(3)
C18 0.084(5) 0.059(4) 0.100(5) -0.005(3) 0.033(4) -0.005(3)
C19 0.055(4) 0.064(4) 0.135(6) 0.003(4) 0.015(4) 0.017(3)
C20 0.057(3) 0.056(3) 0.106(4) 0.001(3) -0.005(3) 0.008(3)
C21 0.058(3) 0.043(2) 0.058(3) 0.002(2) -0.005(2) 0.002(2)
C22 0.118(6) 0.064(4) 0.095(4) -0.012(4) 0.044(4) -0.033(4)
C23 0.192(11) 0.090(6) 0.139(7) 0.006(5) 0.066(8) -0.064(7)
C24 0.149(8) 0.110(7) 0.094(5) 0.015(5) 0.057(5) -0.010(6)
C25 0.150(8) 0.090(5) 0.084(5) -0.001(4) 0.047(5) -0.008(6)
C26 0.107(6) 0.063(4) 0.073(4) -0.010(3) 0.012(4) -0.003(4)
C27 0.054(4) 0.121(6) 0.111(5) -0.027(5) -0.004(4) 0.003(4)
C28 0.044(3) 0.073(3) 0.067(3) 0.001(3) 0.001(2) -0.002(2)
C29 0.051(3) 0.097(5) 0.070(3) 0.013(3) -0.012(3) -0.020(3)
C30 0.075(4) 0.084(5) 0.060(3) 0.005(3) -0.011(3) -0.031(4)
C31 0.098(6) 0.122(7) 0.111(5) -0.009(5) -0.037(5) -0.045(5)

loop_
_atom_type_symbol
_atom_type_description
_atom_type_scat_dispersion_real
_atom_type_scat_dispersion_imag
_atom_type_scat_source
C C 0.0033 0.0016 'International Tables Vol C Tables 4.2.6.8 and 6.1.1.4'
H H 0.0000 0.0000 'International Tables Vol C Tables 4.2.6.8 and 6.1.1.4'
N N 0.0061 0.0033 'International Tables Vol C Tables 4.2.6.8 and 6.1.1.4'
O O 0.0106 0.0060 'International Tables Vol C Tables 4.2.6.8 and 6.1.1.4'
Rh Rh -1.1178 0.9187 'International Tables Vol C Tables 4.2.6.8 and 6.1.1.4'

loop_
_geom_angle_atom_site_label_1
_geom_angle_atom_site_label_2
_geom_angle_atom_site_label_3
_geom_angle
N1 Rh1 O3 175.59(18)
N1 Rh1 O2 92.06(15)
O3 Rh1 O2 91.49(17)
N1 Rh1 C6 92.4(2)
O3 Rh1 C6 85.0(2)
O2 Rh1 C6 161.2(2)
N1 Rh1 C5 79.7(2)
O3 Rh1 C5 96.1(2)
O2 Rh1 C5 160.6(2)
C6 Rh1 C5 38.0(2)
C1 N1 C3 109.0(4)
C1 N1 Rh1 136.4(4)
C3 N1 Rh1 114.2(3)
C1 O1 C2 105.7(4)
C28 O2 Rh1 123.9(4)
C30 O3 Rh1 124.1(4)
N1 C1 O1 117.0(4)
N1 C1 C14 126.0(5)
O1 C1 C14 116.9(4)
O1 C2 C3 105.1(4)
O1 C2 H2A 110.7
C3 C2 H2A 110.7
O1 C2 H2B 110.7
C3 C2 H2B 110.7
H2A C2 H2B 108.8
N1 C3 C4 106.2(5)
N1 C3 C2 101.8(4)
C4 C3 C2 116.8(5)
N1 C3 C7 109.0(4)
C4 C3 C7 109.2(5)
C2 C3 C7 113.2(5)
C5 C4 C3 114.0(5)
C5 C4 H4A 108.7
C3 C4 H4A 108.7
C5 C4 H4B 108.7
C3 C4 H4B 108.7
H4A C4 H4B 107.6
C6 C5 C4 121.5(6)
C6 C5 Rh1 69.7(4)
C4 C5 Rh1 111.7(4)
C6 C5 H5 119.2
C4 C5 H5 119.2
Rh1 C5 H5 88.7
C5 C6 Rh1 72.3(4)
C5 C6 H6A 120.0
Rh1 C6 H6A 110.2
C5 C6 H6B 120.0
Rh1 C6 H6B 87.6
H6A C6 H6B 120.0
C8 C7 C3 116.9(4)
C8 C7 H7A 108.1
C3 C7 H7A 108.1
C8 C7 H7B 108.1
C3 C7 H7B 108.1
H7A C7 H7B 107.3
C9 C8 C13 116.5(5)
C9 C8 C7 121.2(5)
C13 C8 C7 122.3(5)
C10 C9 C8 122.4(6)
C10 C9 H9 118.8
C8 C9 H9 118.8
C11 C10 C9 120.3(7)
C11 C10 H10 119.9
C9 C10 H10 119.9
C10 C11 C12 120.5(7)
C10 C11 H11 119.8
C12 C11 H11 119.8
C13 C12 C11 119.6(6)
C13 C12 H12 120.2
C11 C12 H12 120.2
C12 C13 C8 120.8(6)
C12 C13 H13 119.6
C8 C13 H13 119.6
C15 C14 C1 111.6(4)
C15 C14 C21 115.9(4)
C1 C14 C21 110.8(4)
C15 C14 H14 105.9
C1 C14 H14 105.9
C21 C14 H14 105.9
C16 C15 C20 117.1(5)
C16 C15 C14 122.7(5)
C20 C15 C14 120.2(5)
C15 C16 C17 121.1(6)
C15 C16 H16 119.4
C17 C16 H16 119.4
C18 C17 C16 120.4(7)
C18 C17 H17 119.8
C16 C17 H17 119.8
C19 C18 C17 119.1(6)
C19 C18 H18 120.5
C17 C18 H18 120.5
C18 C19 C20 121.5(6)
C18 C19 H19 119.2
C20 C19 H19 119.2
C15 C20 C19 120.7(6)
C15 C20 H20 119.6
C19 C20 H20 119.6
C22 C21 C26 117.2(6)
C22 C21 C14 121.8(5)
C26 C21 C14 120.9(5)
C21 C22 C23 120.1(7)
C21 C22 H22 120.0
C23 C22 H22 120.0
C24 C23 C22 120.6(7)
C24 C23 H23 119.7
C22 C23 H23 119.7
C25 C24 C23 118.5(7)
C25 C24 H24 120.7
C23 C24 H24 120.7
C24 C25 C26 121.6(8)
C24 C25 H25 119.2
C26 C25 H25 119.2
C25 C26 C21 121.9(6)
C25 C26 H26 119.0
C21 C26 H26 119.0
C28 C27 H27A 109.5
C28 C27 H27B 109.5
H27A C27 H27B 109.5
C28 C27 H27C 109.5
H27A C27 H27C 109.5
H27B C27 H27C 109.5
O2 C28 C29 126.4(6)
O2 C28 C27 115.4(5)
C29 C28 C27 118.3(6)
C30 C29 C28 126.6(6)
C30 C29 H29 116.7
C28 C29 H29 116.7
O3 C30 C29 127.3(5)
O3 C30 C31 113.4(7)
C29 C30 C31 119.2(7)
C30 C31 H31A 109.5
C30 C31 H31B 109.5
H31A C31 H31B 109.5
C30 C31 H31C 109.5
H31A C31 H31C 109.5
H31B C31 H31C 109.5

loop_
_geom_bond_atom_site_label_1
_geom_bond_atom_site_label_2
_geom_bond_distance
Rh1 N1 2.024(4)
Rh1 O3 2.032(4)
Rh1 O2 2.066(4)
Rh1 C6 2.089(6)
Rh1 C5 2.121(6)
N1 C1 1.260(6)
N1 C3 1.502(6)
O1 C1 1.347(6)
O1 C2 1.473(6)
O2 C28 1.269(7)
O3 C30 1.269(8)
C1 C14 1.523(6)
C2 C3 1.514(8)
C2 H2A 0.9700
C2 H2B 0.9700
C3 C4 1.506(8)
C3 C7 1.537(8)
C4 C5 1.498(10)
C4 H4A 0.9700
C4 H4B 0.9700
C5 C6 1.370(9)
C5 H5 0.9300
C6 H6A 0.9300
C6 H6B 0.9300
C7 C8 1.504(8)
C7 H7A 0.9700
C7 H7B 0.9700
C8 C9 1.394(8)
C8 C13 1.396(7)
C9 C10 1.355(9)
C9 H9 0.9300
C10 C11 1.322(10)
C10 H10 0.9300
C11 C12 1.400(9)
C11 H11 0.9300
C12 C13 1.364(8)
C12 H12 0.9300
C13 H13 0.9300
C14 C15 1.492(7)
C14 C21 1.532(7)
C14 H14 0.9800
C15 C16 1.375(7)
C15 C20 1.383(7)
C16 C17 1.403(8)
C16 H16 0.9300
C17 C18 1.367(9)
C17 H17 0.9300
C18 C19 1.332(10)
C18 H18 0.9300
C19 C20 1.404(9)
C19 H19 0.9300
C20 H20 0.9300
C21 C22 1.364(8)
C21 C26 1.372(8)
C22 C23 1.386(10)
C22 H22 0.9300
C23 C24 1.385(11)
C23 H23 0.9300
C24 C25 1.309(11)
C24 H24 0.9300
C25 C26 1.362(10)
C25 H25 0.9300
C26 H26 0.9300
C27 C28 1.487(9)
C27 H27A 0.9600
C27 H27B 0.9600
C27 H27C 0.9600
C28 C29 1.394(8)
C29 C30 1.389(9)
C29 H29 0.9300
C30 C31 1.518(8)
C31 H31A 0.9600
C31 H31B 0.9600
C31 H31C 0.9600

loop_
_geom_torsion_atom_site_label_1
_geom_torsion_atom_site_label_2
_geom_torsion_atom_site_label_3
_geom_torsion_atom_site_label_4
_geom_torsion
C3 N1 C1 O1 2.9(6)
Rh1 N1 C1 O1 -168.8(3)
C3 N1 C1 C14 -177.3(5)
Rh1 N1 C1 C14 11.0(8)
C2 O1 C1 N1 5.2(6)
C2 O1 C1 C14 -174.6(4)
C1 O1 C2 C3 -10.7(5)
C1 N1 C3 C4 -131.9(5)
Rh1 N1 C3 C4 41.8(5)
C1 N1 C3 C2 -9.3(6)
Rh1 N1 C3 C2 164.5(3)
C1 N1 C3 C7 110.5(5)
Rh1 N1 C3 C7 -75.7(5)
O1 C2 C3 N1 11.7(5)
O1 C2 C3 C4 126.8(5)
O1 C2 C3 C7 -105.1(5)
N1 C3 C4 C5 -32.9(7)
C2 C3 C4 C5 -145.5(5)
C7 C3 C4 C5 84.5(6)
C3 C4 C5 C6 90.3(7)
C3 C4 C5 Rh1 11.4(7)
C4 C5 C6 Rh1 -103.6(5)
N1 C3 C7 C8 -65.1(6)
C4 C3 C7 C8 179.3(5)
C2 C3 C7 C8 47.4(6)
C3 C7 C8 C9 -103.5(6)
C3 C7 C8 C13 77.3(7)
C13 C8 C9 C10 0.2(8)
C7 C8 C9 C10 -179.1(5)
C8 C9 C10 C11 0.1(9)
C9 C10 C11 C12 -0.5(10)
C10 C11 C12 C13 0.6(10)
C11 C12 C13 C8 -0.4(9)
C9 C8 C13 C12 0.0(7)
C7 C8 C13 C12 179.3(5)
N1 C1 C14 C15 110.2(5)
O1 C1 C14 C15 -70.0(5)
N1 C1 C14 C21 -119.0(5)
O1 C1 C14 C21 60.9(6)
C1 C14 C15 C16 53.7(6)
C21 C14 C15 C16 -74.5(6)
C1 C14 C15 C20 -127.0(5)
C21 C14 C15 C20 104.9(5)
C20 C15 C16 C17 0.4(8)
C14 C15 C16 C17 179.9(5)
C15 C16 C17 C18 0.9(9)
C16 C17 C18 C19 -2.0(10)
C17 C18 C19 C20 1.8(10)
C16 C15 C20 C19 -0.7(8)
C14 C15 C20 C19 179.9(5)
C18 C19 C20 C15 -0.5(10)
C15 C14 C21 C22 -4.5(8)
C1 C14 C21 C22 -133.0(6)
C15 C14 C21 C26 178.4(5)
C1 C14 C21 C26 49.8(7)
C26 C21 C22 C23 -1.1(11)
C14 C21 C22 C23 -178.3(8)
C21 C22 C23 C24 1.7(16)
C22 C23 C24 C25 -1.2(17)
C23 C24 C25 C26 0.1(17)
C24 C25 C26 C21 0.5(15)
C22 C21 C26 C25 0.0(11)
C14 C21 C26 C25 177.3(7)
Rh1 O2 C28 C29 2.3(8)
Rh1 O2 C28 C27 -177.1(4)
O2 C28 C29 C30 0.1(10)
C27 C28 C29 C30 179.4(6)
Rh1 O3 C30 C29 -4.0(8)
Rh1 O3 C30 C31 177.8(4)
C28 C29 C30 O3 0.9(10)
C28 C29 C30 C31 178.9(6)

loop_
_platon_squeeze_void_nr
_platon_squeeze_void_average_x
_platon_squeeze_void_average_y
_platon_squeeze_void_average_z
_platon_squeeze_void_volume
_platon_squeeze_void_count_electrons
_platon_squeeze_void_content
1 -0.014 0.622 0.250 431 113 ' '
2 -0.036 0.972 0.750 431 113 ' '
